data_7027522
loop_
_publ_author_name
'Lee, Chien-Ming'
'Lin, Ging-Yi'
'Hsieh, Chung-Hung'
'Hu, Ching-Han'
'Lee, Gene-Hsiang'
'Peng, Shie-Ming'
'Liaw, Wen-Feng'

_publ_section_title
;
 A five-coordinate, sixteen-electron manganese(I) complex
 [Mn(CO)3(S,S--C6H4)]&#x2212; stabilized by S,S \p-donation from chelating
 [S,S--C6H4]2&#x2212;
;
_journal_issue 14
_journal_name_full 'Journal of the Chemical Society, Dalton Transactions'
_journal_page_first 2393
_journal_paper_doi 10.1039/a903538i
_journal_year 1999
_chemical_formula_sum 'C49 H38 Mn N3 O3 P2 S2'
_chemical_formula_weight 897.82
_chemical_name_systematic
; 
 ? 
;
_space_group_IT_number 14
_symmetry_cell_setting monoclinic
_symmetry_space_group_name_Hall '-P 2ybc'
_symmetry_space_group_name_H-M 'P 1 21/c 1'
_atom_sites_solution_hydrogens geom
_atom_sites_solution_primary direct
_atom_sites_solution_secondary difmap
_audit_creation_method SHELXL
_cell_angle_alpha 90.00
_cell_angle_beta 92.567(1)
_cell_angle_gamma 90.00
_cell_formula_units_Z 4
_cell_length_a 14.7936(2)
_cell_length_b 10.2732(2)
_cell_length_c 29.6377(2)
_cell_measurement_reflns_used 8192
_cell_measurement_temperature 295(2)
_cell_volume 4499.75(11)
_computing_cell_refinement 'Siemens SAINT'
_computing_data_collection 'Siemens SMART'
_computing_data_reduction 'Siemens SAINT'
_computing_molecular_graphics 'Siemens SHELXTL'
_computing_publication_material 'Siemens SHELXTL'
_computing_structure_refinement 'SHELXL-93 (Sheldrick, 1993)'
_computing_structure_solution 'SHELXS-86 (Sheldrick, 1990)'
_diffrn_ambient_temperature 295(2)
_diffrn_measurement_device 'Siemens SMART CCD'
_diffrn_measurement_method '\w scans'
_diffrn_radiation_monochromator graphite
_diffrn_radiation_source 'fine-focus sealed tube'
_diffrn_radiation_type MoK\a
_diffrn_radiation_wavelength 0.71073
_diffrn_reflns_av_R_equivalents 0.0654
_diffrn_reflns_av_sigmaI/netI 0.0763
_diffrn_reflns_limit_h_max 17
_diffrn_reflns_limit_h_min -14
_diffrn_reflns_limit_k_max 12
_diffrn_reflns_limit_k_min -12
_diffrn_reflns_limit_l_max 32
_diffrn_reflns_limit_l_min -35
_diffrn_reflns_number 20295
_diffrn_reflns_theta_max 25.00
_diffrn_reflns_theta_min 1.38
_diffrn_standards_decay_% 0
_exptl_absorpt_coefficient_mu 0.502
_exptl_absorpt_correction_T_max 0.8621
_exptl_absorpt_correction_T_min 0.7580
_exptl_absorpt_correction_type sadabs'
_exptl_crystal_colour yellow
_exptl_crystal_density_diffrn 1.325
_exptl_crystal_density_meas ?
_exptl_crystal_description block
_exptl_crystal_F_000 1856
_exptl_crystal_size_max 0.23
_exptl_crystal_size_mid 0.20
_exptl_crystal_size_min 0.15
_refine_diff_density_max 0.279
_refine_diff_density_min -0.245
_refine_diff_density_rms 0.054
_refine_ls_extinction_coef 0.0005(2)
_refine_ls_extinction_expression Fc^*^=kFc[1+0.001xFc^2^\l^3^/sin(2\q)]^-1/4^
_refine_ls_extinction_method SHELXL
_refine_ls_goodness_of_fit_all 1.044
_refine_ls_goodness_of_fit_obs 1.133
_refine_ls_matrix_type full
_refine_ls_number_parameters 542
_refine_ls_number_reflns 7297
_refine_ls_number_restraints 0
_refine_ls_restrained_S_all 1.059
_refine_ls_restrained_S_obs 1.133
_refine_ls_R_factor_all 0.0985
_refine_ls_R_factor_obs 0.0510
_refine_ls_shift/esd_max -0.001
_refine_ls_shift/esd_mean 0.000
_refine_ls_structure_factor_coef Fsqd
_refine_ls_weighting_details 'w=1/[\s^2^(Fo^2^)+(0.0412P)^2^+0.4394P] where P=(Fo^2^+2Fc^2^)/3'
_refine_ls_weighting_scheme calc
_refine_ls_wR_factor_all 0.1128
_refine_ls_wR_factor_obs 0.0950
_reflns_number_observed 5096
_reflns_number_total 7930
_reflns_observed_criterion >2sigma(I)
_cod_data_source_file 903538Isup1.cif
_cod_data_source_block ic6028
_cod_depositor_comments
;
The following automatic conversions were performed:

'_symmetry_cell_setting' value 'Monoclinic' changed to 'monoclinic'
according to /home/saulius/struct/CIF-dictionaries/cif_core.dic
dictionary named 'cif_core.dic' version 2.4.2 from 2011-04-26.

Automatic conversion script
Id: cif_fix_values 1891 2012-01-12 08:04:46Z andrius 

The following automatic conversions were performed:

'_exptl_crystal_density_meas' value 'not_measured' was changed to '?'
- the value is perceived as not measured.

Automatic conversion script
Id: cif_fix_values 3008 2015-01-20 13:52:24Z robertas 

The following automatic conversions were performed:

'_refine_ls_weighting_scheme' value 'calc
w=1/[\s^2^(Fo^2^)+(0.0412P)^2^+0.4394P] where P=(Fo^2^+2Fc^2^)/3' was
changed to 'calc'. New tag '_refine_ls_weighting_details' was
created. The value of the new tag was set to
'w=1/[\s^2^(Fo^2^)+(0.0412P)^2^+0.4394P] where P=(Fo^2^+2Fc^2^)/3'.

Automatic conversion script
Id: cif_fix_values 3143 2015-03-26 13:38:13Z robertas 
;
_cod_original_sg_symbol_H-M P2(1)/c
_cod_database_code 7027522

loop_
_symmetry_equiv_pos_as_xyz
'x, y, z'
'-x, y+1/2, -z+1/2'
'-x, -y, -z'
'x, -y-1/2, z-1/2'

loop_
_atom_site_aniso_label
_atom_site_aniso_U_11
_atom_site_aniso_U_22
_atom_site_aniso_U_33
_atom_site_aniso_U_23
_atom_site_aniso_U_13
_atom_site_aniso_U_12
Mn 0.0371(3) 0.0327(3) 0.0462(3) 0.0069(2) 0.0013(2) -0.0001(2)
S1 0.0558(6) 0.0530(6) 0.0572(6) 0.0022(5) -0.0126(5) 0.0029(5)
S2 0.0489(6) 0.0552(6) 0.0505(5) 0.0098(4) 0.0078(5) 0.0038(5)
P1 0.0326(5) 0.0395(5) 0.0402(5) -0.0028(4) 0.0065(4) -0.0049(4)
P2 0.0344(5) 0.0350(5) 0.0394(5) -0.0040(4) 0.0065(4) -0.0042(4)
O1 0.066(2) 0.116(3) 0.050(2) 0.003(2) -0.0052(15) 0.018(2)
O2 0.058(2) 0.097(2) 0.094(2) 0.031(2) 0.025(2) -0.006(2)
O3 0.117(3) 0.036(2) 0.177(3) 0.010(2) 0.023(3) 0.006(2)
N1 0.041(2) 0.035(2) 0.047(2) 0.0042(13) 0.0077(14) -0.0002(13)
N2 0.046(2) 0.056(2) 0.051(2) 0.0028(15) 0.004(2) 0.006(2)
N3 0.036(2) 0.038(2) 0.050(2) -0.0045(13) 0.0062(13) -0.0058(13)
C1 0.047(2) 0.054(2) 0.047(2) 0.009(2) 0.008(2) 0.003(2)
C2 0.046(2) 0.047(2) 0.062(2) 0.012(2) -0.002(2) -0.001(2)
C3 0.050(2) 0.045(2) 0.079(3) 0.011(2) 0.007(2) -0.001(2)
C4 0.046(2) 0.042(2) 0.044(2) 0.013(2) 0.012(2) 0.013(2)
C5 0.069(3) 0.064(3) 0.052(2) 0.019(2) 0.013(2) 0.024(2)
C6 0.095(4) 0.042(3) 0.083(3) 0.017(2) 0.040(3) 0.020(2)
C7 0.090(3) 0.039(3) 0.089(3) -0.002(2) 0.026(3) -0.005(2)
C8 0.064(3) 0.045(2) 0.063(2) -0.005(2) 0.005(2) -0.005(2)
C9 0.047(2) 0.029(2) 0.056(2) 0.000(2) 0.016(2) 0.001(2)
C10 0.060(3) 0.077(3) 0.067(3) 0.019(2) 0.024(2) 0.017(2)
C11 0.059(3) 0.092(3) 0.085(3) 0.016(3) 0.032(3) 0.018(3)
C12 0.043(2) 0.063(3) 0.085(3) 0.005(2) 0.007(2) 0.010(2)
C13 0.053(3) 0.053(2) 0.061(2) 0.003(2) 0.003(2) 0.007(2)
C14 0.035(2) 0.036(2) 0.047(2) -0.0022(15) 0.005(2) -0.004(2)
C15 0.052(2) 0.052(2) 0.067(2) -0.016(2) 0.012(2) -0.010(2)
C16 0.067(3) 0.065(3) 0.079(3) -0.028(2) 0.020(2) 0.001(2)
C17 0.079(3) 0.053(3) 0.075(3) -0.028(2) -0.001(3) 0.004(2)
C18 0.074(3) 0.072(3) 0.115(4) -0.042(3) 0.015(3) -0.027(3)
C19 0.055(3) 0.075(3) 0.101(3) -0.041(3) 0.027(2) -0.022(2)
C20 0.049(2) 0.039(2) 0.040(2) 0.000(2) 0.012(2) -0.003(2)
C21 0.054(3) 0.066(3) 0.059(2) 0.003(2) 0.020(2) -0.013(2)
C22 0.082(3) 0.068(3) 0.081(3) 0.002(3) 0.039(3) -0.017(3)
C23 0.129(5) 0.055(3) 0.060(3) 0.005(2) 0.046(3) -0.005(3)
C24 0.109(4) 0.058(3) 0.044(2) 0.004(2) 0.009(2) 0.000(3)
C25 0.065(3) 0.049(2) 0.046(2) -0.005(2) 0.010(2) -0.004(2)
C26 0.032(2) 0.043(2) 0.048(2) -0.001(2) 0.006(2) -0.002(2)
C27 0.064(3) 0.082(3) 0.046(2) -0.007(2) 0.000(2) 0.016(2)
C28 0.098(4) 0.106(4) 0.054(3) 0.002(3) -0.016(3) 0.038(3)
C29 0.067(3) 0.079(3) 0.090(4) 0.000(3) -0.004(3) 0.035(3)
C30 0.049(2) 0.070(3) 0.064(3) -0.003(2) 0.007(2) 0.017(2)
C31 0.043(2) 0.054(2) 0.051(2) -0.003(2) 0.008(2) 0.004(2)
C32 0.034(2) 0.040(2) 0.039(2) -0.0041(15) 0.006(2) -0.001(2)
C33 0.054(2) 0.045(2) 0.044(2) -0.003(2) 0.008(2) 0.003(2)
C34 0.065(3) 0.063(3) 0.054(2) -0.006(2) 0.021(2) 0.001(2)
C35 0.056(3) 0.063(3) 0.074(3) -0.011(2) 0.026(2) 0.008(2)
C36 0.054(2) 0.052(2) 0.082(3) 0.006(2) 0.012(2) 0.017(2)
C37 0.052(2) 0.051(2) 0.051(2) 0.005(2) 0.011(2) 0.008(2)
C38 0.038(2) 0.037(2) 0.043(2) -0.0060(15) 0.010(2) -0.002(2)
C39 0.055(2) 0.058(2) 0.049(2) -0.002(2) 0.011(2) -0.016(2)
C40 0.063(3) 0.053(2) 0.072(3) 0.000(2) 0.023(2) -0.017(2)
C41 0.067(3) 0.052(2) 0.058(3) 0.009(2) 0.025(2) 0.002(2)
C42 0.067(3) 0.070(3) 0.042(2) -0.002(2) 0.008(2) -0.002(2)
C43 0.053(2) 0.055(2) 0.048(2) -0.004(2) 0.010(2) -0.009(2)
C44 0.037(2) 0.038(2) 0.044(2) -0.002(2) 0.006(2) -0.005(2)
C45 0.057(3) 0.047(2) 0.062(2) -0.003(2) -0.011(2) -0.010(2)
C46 0.058(3) 0.076(3) 0.068(3) 0.003(2) -0.018(2) -0.022(2)
C47 0.039(2) 0.088(3) 0.073(3) 0.017(2) -0.006(2) -0.003(2)
C48 0.058(3) 0.067(3) 0.089(3) 0.001(2) -0.003(2) 0.012(2)
C49 0.042(2) 0.052(2) 0.067(2) -0.008(2) 0.002(2) -0.001(2)

loop_
_atom_site_label
_atom_site_type_symbol
_atom_site_fract_x
_atom_site_fract_y
_atom_site_fract_z
_atom_site_U_iso_or_equiv
_atom_site_thermal_displace_type
_atom_site_occupancy
_atom_site_calc_flag
_atom_site_refinement_flags
Mn Mn 0.68240(3) 0.24624(5) 0.10723(2) 0.0387(2) Uani 1 d .
S1 S 0.58147(7) 0.30169(9) 0.04250(3) 0.0558(3) Uani 1 d .
S2 S 0.80006(6) 0.27141(9) 0.05575(3) 0.0514(3) Uani 1 d .
P1 P 0.27288(6) 0.82646(8) 0.15474(3) 0.0373(2) Uani 1 d .
P2 P 0.12803(6) 0.63004(8) 0.13619(3) 0.0361(2) Uani 1 d .
O1 O 0.7867(2) 0.2664(3) 0.19357(9) 0.0775(9) Uani 1 d .
O2 O 0.5193(2) 0.1975(3) 0.15761(10) 0.0828(9) Uani 1 d .
O3 O 0.7114(2) -0.0346(3) 0.09713(13) 0.1095(12) Uani 1 d .
N1 N 0.6619(2) 0.4410(2) 0.10236(9) 0.0407(7) Uani 1 d .
N2 N 0.9175(2) 0.1697(3) 0.11860(9) 0.0507(8) Uani 1 d .
N3 N 0.1754(2) 0.7634(2) 0.15032(8) 0.0412(7) Uani 1 d .
C1 C 0.7509(2) 0.2547(3) 0.15849(12) 0.0495(9) Uani 1 d .
C2 C 0.5837(3) 0.2202(3) 0.13785(12) 0.0517(9) Uani 1 d .
C3 C 0.6993(2) 0.0762(4) 0.10113(13) 0.0579(10) Uani 1 d .
C4 C 0.6038(2) 0.4529(3) 0.06656(11) 0.0438(8) Uani 1 d .
C5 C 0.5711(3) 0.5761(4) 0.05338(12) 0.0613(11) Uani 1 d .
H5A H 0.5302(3) 0.5853(4) 0.02883(12) 0.074 Uiso 1 calc R
C6 C 0.6010(3) 0.6826(4) 0.0776(2) 0.0723(13) Uani 1 d .
H6A H 0.5799(3) 0.7649(4) 0.0695(2) 0.087 Uiso 1 calc R
C7 C 0.6617(3) 0.6696(4) 0.1137(2) 0.0721(12) Uani 1 d .
H7A H 0.6827(3) 0.7422(4) 0.1297(2) 0.086 Uiso 1 calc R
C8 C 0.6908(3) 0.5471(3) 0.12560(13) 0.0573(10) Uani 1 d .
H8A H 0.7314(3) 0.5370(3) 0.15024(13) 0.069 Uiso 1 calc R
C9 C 0.9051(2) 0.2152(3) 0.07659(12) 0.0436(9) Uani 1 d .
C10 C 0.9782(3) 0.2213(4) 0.04818(14) 0.0674(12) Uani 1 d .
H10A H 0.9690(3) 0.2509(4) 0.01867(14) 0.081 Uiso 1 calc R
C11 C 1.0622(3) 0.1844(4) 0.0634(2) 0.0775(13) Uani 1 d .
H11A H 1.1105(3) 0.1899(4) 0.0444(2) 0.093 Uiso 1 calc R
C12 C 1.0761(3) 0.1390(4) 0.10666(15) 0.0638(11) Uani 1 d .
H12A H 1.1331(3) 0.1142(4) 0.11806(15) 0.077 Uiso 1 calc R
C13 C 1.0014(3) 0.1323(3) 0.13212(13) 0.0557(10) Uani 1 d .
H13A H 1.0093(3) 0.0991(3) 0.16121(13) 0.067 Uiso 1 calc R
C14 C 0.2659(2) 0.9615(3) 0.19343(10) 0.0393(8) Uani 1 d .
C15 C 0.1880(3) 0.9809(3) 0.21640(12) 0.0567(10) Uani 1 d .
H15A H 0.1405(3) 0.9220(3) 0.21287(12) 0.068 Uiso 1 calc R
C16 C 0.1798(3) 1.0867(4) 0.24456(13) 0.0700(12) Uani 1 d .
H16A H 0.1270(3) 1.0987(4) 0.25993(13) 0.084 Uiso 1 calc R
C17 C 0.2487(3) 1.1734(4) 0.24982(13) 0.0692(12) Uani 1 d .
H17A H 0.2429(3) 1.2449(4) 0.26871(13) 0.083 Uiso 1 calc R
C18 C 0.3263(3) 1.1560(4) 0.2276(2) 0.0864(15) Uani 1 d .
H18A H 0.3734(3) 1.2156(4) 0.2313(2) 0.104 Uiso 1 calc R
C19 C 0.3352(3) 1.0496(4) 0.19939(14) 0.0760(13) Uani 1 d .
H19A H 0.3885(3) 1.0378(4) 0.18441(14) 0.091 Uiso 1 calc R
C20 C 0.3098(2) 0.8936(3) 0.10250(11) 0.0423(8) Uani 1 d .
C21 C 0.3989(3) 0.9331(4) 0.09794(13) 0.0591(10) Uani 1 d .
H21A H 0.4420(3) 0.9174(4) 0.12115(13) 0.071 Uiso 1 calc R
C22 C 0.4238(3) 0.9955(4) 0.0590(2) 0.0761(13) Uani 1 d .
H22A H 0.4831(3) 1.0238(4) 0.0564(2) 0.091 Uiso 1 calc R
C23 C 0.3611(4) 1.0155(4) 0.0245(2) 0.0803(15) Uani 1 d .
H23A H 0.3781(4) 1.0580(4) -0.0015(2) 0.096 Uiso 1 calc R
C24 C 0.2730(3) 0.9737(4) 0.02758(13) 0.0702(12) Uani 1 d .
H24A H 0.2313(3) 0.9853(4) 0.00348(13) 0.084 Uiso 1 calc R
C25 C 0.2471(3) 0.9139(3) 0.06709(11) 0.0532(10) Uani 1 d .
H25A H 0.1874(3) 0.8875(3) 0.06974(11) 0.064 Uiso 1 calc R
C26 C 0.3586(2) 0.7155(3) 0.17555(11) 0.0409(8) Uani 1 d .
C27 C 0.3720(3) 0.6935(4) 0.22167(12) 0.0640(11) Uani 1 d .
H27A H 0.3440(3) 0.7469(4) 0.24221(12) 0.077 Uiso 1 calc R
C28 C 0.4267(3) 0.5932(5) 0.23696(14) 0.0864(15) Uani 1 d .
H28A H 0.4348(3) 0.5785(5) 0.26785(14) 0.104 Uiso 1 calc R
C29 C 0.4698(3) 0.5138(4) 0.2071(2) 0.0789(13) Uani 1 d .
H29A H 0.5063(3) 0.4459(4) 0.2178(2) 0.095 Uiso 1 calc R
C30 C 0.4584(3) 0.5356(4) 0.16162(14) 0.0610(11) Uani 1 d .
H30A H 0.4879(3) 0.4832(4) 0.14137(14) 0.073 Uiso 1 calc R
C31 C 0.4032(2) 0.6350(3) 0.14585(12) 0.0492(9) Uani 1 d .
H31A H 0.3955(2) 0.6488(3) 0.11490(12) 0.059 Uiso 1 calc R
C32 C 0.1974(2) 0.5190(3) 0.10602(10) 0.0375(8) Uani 1 d .
C33 C 0.2200(2) 0.5518(3) 0.06225(11) 0.0479(9) Uani 1 d .
H33A H 0.1942(2) 0.6247(3) 0.04826(11) 0.058 Uiso 1 calc R
C34 C 0.2805(3) 0.4765(4) 0.03966(13) 0.0604(10) Uani 1 d .
H34A H 0.2960(3) 0.4994(4) 0.01064(13) 0.073 Uiso 1 calc R
C35 C 0.3179(3) 0.3684(4) 0.05982(14) 0.0635(11) Uani 1 d .
H35A H 0.3589(3) 0.3183(4) 0.04448(14) 0.076 Uiso 1 calc R
C36 C 0.2952(3) 0.3330(4) 0.10279(14) 0.0625(11) Uani 1 d .
H36A H 0.3201(3) 0.2585(4) 0.11614(14) 0.075 Uiso 1 calc R
C37 C 0.2350(2) 0.4088(3) 0.12604(12) 0.0512(9) Uani 1 d .
H37A H 0.2201(2) 0.3855(3) 0.15510(12) 0.061 Uiso 1 calc R
C38 C 0.0926(2) 0.5444(3) 0.18549(10) 0.0391(8) Uani 1 d .
C39 C 0.0299(2) 0.4438(3) 0.18170(12) 0.0537(10) Uani 1 d .
H39A H 0.0022(2) 0.4246(3) 0.15371(12) 0.064 Uiso 1 calc R
C40 C 0.0085(3) 0.3718(4) 0.21925(14) 0.0619(11) Uani 1 d .
H40A H -0.0326(3) 0.3035(4) 0.21628(14) 0.074 Uiso 1 calc R
C41 C 0.0478(3) 0.4011(4) 0.26090(13) 0.0582(10) Uani 1 d .
H41A H 0.0333(3) 0.3527(4) 0.28609(13) 0.070 Uiso 1 calc R
C42 C 0.1083(3) 0.5014(4) 0.26526(12) 0.0597(10) Uani 1 d .
H42A H 0.1350(3) 0.5211(4) 0.29345(12) 0.072 Uiso 1 calc R
C43 C 0.1301(2) 0.5745(3) 0.22759(11) 0.0519(9) Uani 1 d .
H43A H 0.1703(2) 0.6439(3) 0.23092(11) 0.062 Uiso 1 calc R
C44 C 0.0292(2) 0.6661(3) 0.10126(10) 0.0393(8) Uani 1 d .
C45 C -0.0133(3) 0.5737(4) 0.07368(12) 0.0559(10) Uani 1 d .
H45A H 0.0125(3) 0.4915(4) 0.07127(12) 0.067 Uiso 1 calc R
C46 C -0.0927(3) 0.6013(4) 0.04984(13) 0.0680(12) Uani 1 d .
H46A H -0.1209(3) 0.5378(4) 0.03186(13) 0.082 Uiso 1 calc R
C47 C -0.1305(3) 0.7237(5) 0.05263(13) 0.0670(12) Uani 1 d .
H47A H -0.1845(3) 0.7424(5) 0.03664(13) 0.080 Uiso 1 calc R
C48 C -0.0886(3) 0.8177(4) 0.07898(14) 0.0713(12) Uani 1 d .
H48A H -0.1137(3) 0.9005(4) 0.08052(14) 0.086 Uiso 1 calc R
C49 C -0.0093(2) 0.7894(3) 0.10313(12) 0.0536(10) Uani 1 d .
H49A H 0.0188(2) 0.8535(3) 0.12091(12) 0.064 Uiso 1 calc R

loop_
_atom_type_symbol
_atom_type_description
_atom_type_scat_dispersion_real
_atom_type_scat_dispersion_imag
_atom_type_scat_source
C C 0.0033 0.0016 'International Tables Vol C Tables 4.2.6.8 and 6.1.1.4'
H H 0.0000 0.0000 'International Tables Vol C Tables 4.2.6.8 and 6.1.1.4'
N N 0.0061 0.0033 'International Tables Vol C Tables 4.2.6.8 and 6.1.1.4'
O O 0.0106 0.0060 'International Tables Vol C Tables 4.2.6.8 and 6.1.1.4'
P P 0.1023 0.0942 'International Tables Vol C Tables 4.2.6.8 and 6.1.1.4'
S S 0.1246 0.1234 'International Tables Vol C Tables 4.2.6.8 and 6.1.1.4'
Mn Mn 0.3368 0.7283 'International Tables Vol C Tables 4.2.6.8 and 6.1.1.4'

loop_
_geom_angle_atom_site_label_1
_geom_angle_atom_site_label_2
_geom_angle_atom_site_label_3
_geom_angle
C2 Mn C3 91.5(2)
C2 Mn C1 91.2(2)
C3 Mn C1 93.3(2)
C2 Mn N1 93.51(13)
C3 Mn N1 170.08(14)
C1 Mn N1 95.13(14)
C2 Mn S2 170.76(12)
C3 Mn S2 86.07(12)
C1 Mn S2 97.86(11)
N1 Mn S2 87.62(7)
C2 Mn S1 87.06(11)
C3 Mn S1 103.47(13)
C1 Mn S1 163.17(12)
N1 Mn S1 68.30(8)
S2 Mn S1 84.84(4)
C4 S1 Mn 77.74(11)
C9 S2 Mn 113.74(12)
N3 P1 C26 113.33(14)
N3 P1 C20 113.4(2)
C26 P1 C20 107.6(2)
N3 P1 C14 106.83(14)
C26 P1 C14 109.2(2)
C20 P1 C14 106.24(15)
N3 P2 C44 108.25(14)
N3 P2 C32 115.09(14)
C44 P2 C32 108.23(14)
N3 P2 C38 110.37(14)
C44 P2 C38 108.04(15)
C32 P2 C38 106.63(14)
C4 N1 C8 120.5(3)
C4 N1 Mn 103.6(2)
C8 N1 Mn 135.9(2)
C9 N2 C13 117.7(3)
P1 N3 P2 140.0(2)
O1 C1 Mn 172.4(3)
O2 C2 Mn 177.1(3)
O3 C3 Mn 179.1(4)
N1 C4 C5 120.2(3)
N1 C4 S1 110.3(2)
C5 C4 S1 129.5(3)
C6 C5 C4 118.3(4)
C7 C6 C5 121.0(4)
C8 C7 C6 118.5(4)
N1 C8 C7 121.4(4)
N2 C9 C10 119.9(3)
N2 C9 S2 121.9(3)
C10 C9 S2 118.1(3)
C11 C10 C9 120.5(4)
C10 C11 C12 120.1(4)
C13 C12 C11 116.3(4)
N2 C13 C12 125.4(4)
C19 C14 C15 118.5(3)
C19 C14 P1 121.6(3)
C15 C14 P1 119.8(2)
C14 C15 C16 120.7(3)
C17 C16 C15 120.0(4)
C16 C17 C18 120.3(4)
C17 C18 C19 120.1(4)
C14 C19 C18 120.4(4)
C25 C20 C21 119.2(3)
C25 C20 P1 119.3(3)
C21 C20 P1 121.3(3)
C22 C21 C20 120.3(4)
C23 C22 C21 119.8(4)
C22 C23 C24 121.1(4)
C23 C24 C25 119.3(4)
C20 C25 C24 120.2(4)
C27 C26 C31 118.2(3)
C27 C26 P1 120.6(3)
C31 C26 P1 120.4(3)
C28 C27 C26 120.1(4)
C27 C28 C29 120.8(4)
C30 C29 C28 119.7(4)
C29 C30 C31 120.0(4)
C30 C31 C26 121.1(3)
C37 C32 C33 119.2(3)
C37 C32 P2 122.2(2)
C33 C32 P2 118.3(2)
C34 C33 C32 120.3(3)
C35 C34 C33 120.2(3)
C34 C35 C36 120.5(3)
C35 C36 C37 119.9(4)
C32 C37 C36 120.0(3)
C43 C38 C39 118.7(3)
C43 C38 P2 120.3(3)
C39 C38 P2 121.0(3)
C40 C39 C38 120.6(3)
C41 C40 C39 120.1(3)
C42 C41 C40 120.0(3)
C41 C42 C43 120.3(3)
C38 C43 C42 120.4(3)
C45 C44 C49 118.2(3)
C45 C44 P2 122.4(3)
C49 C44 P2 119.4(3)
C46 C45 C44 121.1(4)
C45 C46 C47 119.8(4)
C48 C47 C46 120.1(4)
C47 C48 C49 120.0(4)
C48 C49 C44 120.8(4)

loop_
_geom_bond_atom_site_label_1
_geom_bond_atom_site_label_2
_geom_bond_distance
Mn C2 1.773(4)
Mn C3 1.775(4)
Mn C1 1.790(4)
Mn N1 2.028(3)
Mn S2 2.3797(10)
Mn S1 2.4450(10)
S1 C4 1.735(3)
S2 C9 1.745(4)
P1 N3 1.581(3)
P1 C26 1.793(3)
P1 C20 1.802(3)
P1 C14 1.806(3)
P2 N3 1.586(3)
P2 C44 1.792(3)
P2 C32 1.799(3)
P2 C38 1.803(3)
O1 C1 1.152(4)
O2 C2 1.165(4)
O3 C3 1.160(4)
N1 C4 1.341(4)
N1 C8 1.348(4)
N2 C9 1.335(4)
N2 C13 1.343(4)
C4 C5 1.404(5)
C5 C6 1.371(5)
C6 C7 1.371(6)
C7 C8 1.371(5)
C9 C10 1.401(5)
C10 C11 1.357(5)
C11 C12 1.372(5)
C12 C13 1.367(5)
C14 C19 1.374(5)
C14 C15 1.379(4)
C15 C16 1.379(5)
C16 C17 1.358(5)
C17 C18 1.360(6)
C18 C19 1.386(5)
C20 C25 1.386(5)
C20 C21 1.392(5)
C21 C22 1.384(5)
C22 C23 1.365(6)
C23 C24 1.380(6)
C24 C25 1.391(5)
C26 C27 1.391(4)
C26 C31 1.395(4)
C27 C28 1.375(5)
C28 C29 1.380(5)
C29 C30 1.368(5)
C30 C31 1.376(5)
C32 C37 1.383(4)
C32 C33 1.396(4)
C33 C34 1.379(5)
C34 C35 1.366(5)
C35 C36 1.380(5)
C36 C37 1.389(5)
C38 C43 1.378(4)
C38 C39 1.390(4)
C39 C40 1.385(5)
C40 C41 1.374(5)
C41 C42 1.368(5)
C42 C43 1.395(5)
C44 C45 1.385(4)
C44 C49 1.391(4)
C45 C46 1.374(5)
C46 C47 1.380(5)
C47 C48 1.373(5)
C48 C49 1.377(5)
